data_4101412
loop_
_publ_author_name
'Dong, Zhenzhen'
'Karpowicz, Jr, Richard J'
'Bai, Shi'
'Yap, Glenn P A'
'Fox, Joseph M'

_publ_section_title
;
 Control of absolute helicity in single-stranded abiotic
 metallofoldamers.
;
_journal_issue 44
_journal_name_full 'Journal of the American Chemical Society'
_journal_page_first 14242
_journal_page_last 14243
_journal_paper_doi 10.1021/ja065721y
_journal_volume 128
_journal_year 2006
_chemical_formula_sum 'C78 H90 N6 Ni O8'
_chemical_formula_weight 1298.27
_chemical_name_systematic
; 
 ? 
;
_space_group_IT_number 96
_symmetry_cell_setting tetragonal
_symmetry_space_group_name_Hall 'P 4nw 2abw'
_symmetry_space_group_name_H-M 'P 43 21 2'
_atom_sites_solution_hydrogens geom
_atom_sites_solution_primary direct
_atom_sites_solution_secondary difmap
_audit_creation_method SHELXL-97
_cell_angle_alpha 90.00
_cell_angle_beta 90.00
_cell_angle_gamma 90.00
_cell_formula_units_Z 4
_cell_length_a 14.646(2)
_cell_length_b 14.646(2)
_cell_length_c 32.517(7)
_cell_measurement_reflns_used 704
_cell_measurement_temperature 120(2)
_cell_measurement_theta_max 17.22
_cell_measurement_theta_min 2.33
_cell_volume 6975(2)
_computing_cell_refinement 'SHELXTL, Sheldrick (2001)'
_computing_data_collection 'SMART, Bruker (2002)'
_computing_data_reduction 'SHELXTL, Sheldrick (2001)'
_computing_molecular_graphics 'SHELXTL, Sheldrick (2001)'
_computing_publication_material 'SHELXTL, Sheldrick (2001)'
_computing_structure_refinement 'SHELXL-97 (Sheldrick, 1997)'
_computing_structure_solution 'SHELXS-97 (Sheldrick, 1990)'
_diffrn_ambient_temperature 120(2)
_diffrn_detector_area_resol_mean 836.6
_diffrn_measured_fraction_theta_full 0.998
_diffrn_measured_fraction_theta_max 0.998
_diffrn_measurement_device_type 'Bruker AXS APEX diffractometer'
_diffrn_measurement_method \w
_diffrn_radiation_monochromator graphite
_diffrn_radiation_source 'fine-focus sealed tube'
_diffrn_radiation_type MoK\a
_diffrn_radiation_wavelength 0.71073
_diffrn_reflns_av_R_equivalents 0.0693
_diffrn_reflns_av_sigmaI/netI 0.0609
_diffrn_reflns_limit_h_max 14
_diffrn_reflns_limit_h_min -15
_diffrn_reflns_limit_k_max 15
_diffrn_reflns_limit_k_min -10
_diffrn_reflns_limit_l_max 35
_diffrn_reflns_limit_l_min -34
_diffrn_reflns_number 20154
_diffrn_reflns_theta_full 22.50
_diffrn_reflns_theta_max 22.50
_diffrn_reflns_theta_min 1.87
_diffrn_standards_decay_% <1
_exptl_absorpt_coefficient_mu 0.338
_exptl_absorpt_correction_T_max 0.9702
_exptl_absorpt_correction_T_min 0.9542
_exptl_absorpt_correction_type multi-scan
_exptl_absorpt_process_details 'SADABS, Sheldrick (2003)'
_exptl_crystal_colour red
_exptl_crystal_density_diffrn 1.236
_exptl_crystal_density_method 'not measured'
_exptl_crystal_description block
_exptl_crystal_F_000 2768
_exptl_crystal_size_max 0.14
_exptl_crystal_size_mid 0.12
_exptl_crystal_size_min 0.09
_refine_diff_density_max 0.626
_refine_diff_density_min -0.373
_refine_diff_density_rms 0.087
_refine_ls_abs_structure_details 'Flack H D (1983), Acta Cryst. A39, 876-881'
_refine_ls_abs_structure_Flack 0.00(4)
_refine_ls_extinction_coef 0.0025(8)
_refine_ls_extinction_expression Fc^*^=kFc[1+0.001xFc^2^\l^3^/sin(2\q)]^-1/4^
_refine_ls_extinction_method SHELXL
_refine_ls_goodness_of_fit_ref 1.028
_refine_ls_hydrogen_treatment constr
_refine_ls_matrix_type full
_refine_ls_number_parameters 421
_refine_ls_number_reflns 4558
_refine_ls_number_restraints 396
_refine_ls_restrained_S_all 1.001
_refine_ls_R_factor_all 0.1106
_refine_ls_R_factor_gt 0.0834
_refine_ls_shift/su_max 0.005
_refine_ls_shift/su_mean 0.001
_refine_ls_structure_factor_coef Fsqd
_refine_ls_weighting_details 'calc w=1/[\s^2^(Fo^2^)+(0.1585P)^2^+6.5188P] where P=(Fo^2^+2Fc^2^)/3'
_refine_ls_weighting_scheme calc
_refine_ls_wR_factor_gt 0.2229
_refine_ls_wR_factor_ref 0.2493
_reflns_number_gt 3360
_reflns_number_total 4558
_reflns_threshold_expression >2sigma(I)
_cod_data_source_file ja065721ysi20060807_042639.cif
_cod_data_source_block joef029
_cod_depositor_comments
;
The following automatic conversions were performed:
'_symmetry_cell_setting' value 'Tetragonal' changed to 'tetragonal'
according to '/home/saulius/struct/CIF-dictionaries/cif_core.dic'
dictionary named 'cif_core.dic' version 2.4.1 from 2010-06-29.

Automatic conversion script
Id: cif_fix_enum 1527 2010-12-29 10:47:43Z saulius 
;
_cod_original_sg_symbol_H-M P4(3)2(1)2
_cod_database_code 4101412

loop_
_symmetry_equiv_pos_as_xyz
'x, y, z'
'-x, -y, z+1/2'
'-y+1/2, x+1/2, z+3/4'
'y+1/2, -x+1/2, z+1/4'
'-x+1/2, y+1/2, -z+3/4'
'x+1/2, -y+1/2, -z+1/4'
'y, x, -z'
'-y, -x, -z+1/2'

loop_
_atom_site_label
_atom_site_type_symbol
_atom_site_fract_x
_atom_site_fract_y
_atom_site_fract_z
_atom_site_U_iso_or_equiv
_atom_site_adp_type
_atom_site_occupancy
_atom_site_symmetry_multiplicity
_atom_site_calc_flag
_atom_site_refinement_flags
Ni Ni 1.80774(6) 0.19226(6) -0.2500 0.0521(4) Uani 1 2 d SU
C1 C 2.0471(9) -0.0558(8) -0.2295(3) 0.107(3) Uani 1 1 d U
H1A H 2.0868 -0.0957 -0.2149 0.128 Uiso 1 1 calc R
C2 C 1.9813(7) -0.0076(7) -0.2084(2) 0.084(3) Uani 1 1 d U
H2A H 1.9716 -0.0180 -0.1799 0.101 Uiso 1 1 calc R
C3 C 1.9297(5) 0.0562(6) -0.2294(2) 0.0610(18) Uani 1 1 d U
C4 C 1.8412(5) 0.1094(5) -0.1727(2) 0.0604(19) Uani 1 1 d U
H4A H 1.8689 0.0617 -0.1573 0.072 Uiso 1 1 calc R
C5 C 1.7799(5) 0.1675(6) -0.1517(2) 0.0633(19) Uani 1 1 d U
C6 C 1.7683(7) 0.1521(7) -0.1091(2) 0.081(2) Uani 1 1 d U
H6A H 1.7985 0.1022 -0.0963 0.097 Uiso 1 1 calc R
C7 C 1.7143(7) 0.2082(7) -0.0864(2) 0.093(3) Uani 1 1 d U
H7A H 1.7078 0.1978 -0.0577 0.112 Uiso 1 1 calc R
C8 C 1.6695(7) 0.2792(7) -0.1043(2) 0.084(2) Uani 1 1 d U
H8A H 1.6297 0.3154 -0.0880 0.101 Uiso 1 1 calc R
C9 C 1.6799(6) 0.3008(6) -0.1458(2) 0.0690(18) Uani 1 1 d U
C10 C 1.7338(5) 0.2399(5) -0.1712(2) 0.0598(18) Uani 1 1 d U
C11 C 1.6362(6) 0.3847(6) -0.1597(2) 0.072(2) Uani 1 1 d U
C12 C 1.6254(7) 0.4942(6) -0.2161(3) 0.078(2) Uani 1 1 d U
C13 C 1.5480(8) 0.5431(7) -0.2041(3) 0.092(2) Uani 1 1 d U
H13A H 1.5066 0.5152 -0.1855 0.110 Uiso 1 1 calc R
C14 C 1.5296(8) 0.6268(7) -0.2176(4) 0.101(3) Uani 1 1 d U
C15 C 1.5848(8) 0.6643(7) -0.2456(4) 0.103(3) Uani 1 1 d U
C16 C 1.6642(8) 0.6171(7) -0.2588(4) 0.106(3) Uani 1 1 d U
H16A H 1.7047 0.6448 -0.2779 0.127 Uiso 1 1 calc R
C17 C 1.6824(8) 0.5319(7) -0.2441(3) 0.090(2) Uani 1 1 d U
C18 C 1.8338(7) 0.4523(7) -0.2308(3) 0.082(2) Uani 1 1 d U
C19 C 1.9118(6) 0.3971(6) -0.2494(3) 0.083(2) Uani 1 1 d U
C20 C 1.9606(7) 0.3378(8) -0.2250(3) 0.092(3) Uani 1 1 d U
H20A H 1.9428 0.3326 -0.1970 0.110 Uiso 1 1 calc R
C21 C 2.0318(7) 0.2864(9) -0.2377(3) 0.105(3) Uani 1 1 d U
H21A H 2.0630 0.2471 -0.2191 0.126 Uiso 1 1 calc R
C22 C 2.0580(8) 0.2927(10) -0.2783(3) 0.119(3) Uani 1 1 d U
H22A H 2.1079 0.2574 -0.2881 0.143 Uiso 1 1 calc R
C23 C 2.0131(8) 0.3489(8) -0.3042(3) 0.102(3) Uani 1 1 d U
C24 C 1.9366(8) 0.4019(8) -0.2884(3) 0.097(3) Uani 1 1 d U
C25 C 1.9450(11) 0.4399(10) -0.3586(3) 0.141(4) Uani 1 1 d U
H25A H 1.9671 0.4984 -0.3702 0.169 Uiso 1 1 calc R
H25B H 1.9030 0.4111 -0.3786 0.169 Uiso 1 1 calc R
C26 C 2.0279(10) 0.3743(11) -0.3485(3) 0.133(4) Uani 1 1 d U
H26A H 2.0233 0.3182 -0.3660 0.160 Uiso 1 1 calc R
C27 C 2.1251(10) 0.4180(13) -0.3542(4) 0.192(8) Uani 1 1 d U
H27A H 2.1328 0.4376 -0.3828 0.288 Uiso 1 1 calc R
H27B H 2.1720 0.3728 -0.3473 0.288 Uiso 1 1 calc R
H27C H 2.1312 0.4709 -0.3359 0.288 Uiso 1 1 calc R
C28 C 1.4477(8) 0.6804(8) -0.2010(4) 0.131(4) Uani 1 1 d U
H28A H 1.3911 0.6546 -0.2130 0.157 Uiso 1 1 calc R
H28B H 1.4526 0.7445 -0.2103 0.157 Uiso 1 1 calc R
C29 C 1.4388(10) 0.6788(12) -0.1493(4) 0.159(5) Uani 1 1 d U
H29A H 1.4240 0.6161 -0.1401 0.191 Uiso 1 1 calc R
H29B H 1.4982 0.6961 -0.1370 0.191 Uiso 1 1 calc R
C30 C 1.3659(11) 0.7435(16) -0.1342(7) 0.212(8) Uani 1 1 d U
H30A H 1.3733 0.7492 -0.1040 0.255 Uiso 1 1 calc R
H30B H 1.3793 0.8042 -0.1461 0.255 Uiso 1 1 calc R
C31 C 1.2746(13) 0.725(2) -0.1418(9) 0.277(11) Uani 1 1 d U
H31A H 1.2583 0.6656 -0.1291 0.333 Uiso 1 1 calc R
H31B H 1.2648 0.7196 -0.1718 0.333 Uiso 1 1 calc R
C32 C 1.2027(14) 0.811(2) -0.1218(8) 0.296(13) Uani 1 1 d U
H32A H 1.2182 0.8245 -0.0928 0.355 Uiso 1 1 calc R
H32B H 1.2088 0.8682 -0.1380 0.355 Uiso 1 1 calc R
C33 C 1.1055(15) 0.773(3) -0.1253(10) 0.355(17) Uani 1 1 d U
H33A H 1.0619 0.8169 -0.1139 0.533 Uiso 1 1 calc R
H33B H 1.1014 0.7154 -0.1099 0.533 Uiso 1 1 calc R
H33C H 1.0910 0.7614 -0.1543 0.533 Uiso 1 1 calc R
C34 C 1.5716(10) 0.7597(8) -0.2629(4) 0.146(5) Uani 1 1 d U
H34A H 1.5564 0.8013 -0.2399 0.175 Uiso 1 1 calc R
H34B H 1.6302 0.7805 -0.2747 0.175 Uiso 1 1 calc R
C35 C 1.4986(13) 0.7684(11) -0.2953(5) 0.202(7) Uani 1 1 d U
H35A H 1.4436 0.7347 -0.2861 0.243 Uiso 1 1 calc R
H35B H 1.5205 0.7397 -0.3210 0.243 Uiso 1 1 calc R
C36 C 1.4721(18) 0.8692(14) -0.3042(7) 0.247(8) Uani 1 1 d U
H36A H 1.4368 0.8724 -0.3301 0.297 Uiso 1 1 calc R
H36B H 1.5281 0.9062 -0.3076 0.297 Uiso 1 1 calc R
C37 C 1.408(2) 0.9131(16) -0.2648(9) 0.270(10) Uani 1 1 d U
H37A H 1.3640 0.8655 -0.2562 0.324 Uiso 1 1 calc R
H37B H 1.4494 0.9240 -0.2412 0.324 Uiso 1 1 calc R
C38 C 1.356(2) 0.9978(17) -0.2721(9) 0.284(11) Uani 1 1 d U
H38A H 1.3088 0.9819 -0.2925 0.341 Uiso 1 1 calc R
H38B H 1.3992 1.0397 -0.2863 0.341 Uiso 1 1 calc R
C39 C 1.2986(18) 1.0670(17) -0.2325(7) 0.262(9) Uani 1 1 d U
H39A H 1.2779 1.1246 -0.2447 0.394 Uiso 1 1 calc R
H39B H 1.3413 1.0799 -0.2100 0.394 Uiso 1 1 calc R
H39C H 1.2459 1.0333 -0.2218 0.394 Uiso 1 1 calc R
N1 N 1.8630(4) 0.1161(4) -0.21186(16) 0.0554(14) Uani 1 1 d U
N2 N 1.6440(5) 0.4077(5) -0.20040(18) 0.0679(17) Uani 1 1 d U
H2B H 1.6619 0.3651 -0.2177 0.081 Uiso 1 1 calc R
N3 N 1.7660(6) 0.4818(5) -0.2572(2) 0.087(2) Uani 1 1 d U
H3A H 1.7727 0.4702 -0.2836 0.104 Uiso 1 1 calc R
O1 O 1.7379(3) 0.2545(3) -0.21143(12) 0.0559(12) Uani 1 1 d U
O2 O 1.5955(5) 0.4351(4) -0.13515(17) 0.0922(19) Uani 1 1 d U
O3 O 1.8292(5) 0.4645(5) -0.19414(17) 0.0940(19) Uani 1 1 d U
O4 O 1.8976(6) 0.4555(5) -0.3179(2) 0.114(2) Uani 1 1 d U

loop_
_atom_site_aniso_label
_atom_site_aniso_U_11
_atom_site_aniso_U_22
_atom_site_aniso_U_33
_atom_site_aniso_U_23
_atom_site_aniso_U_13
_atom_site_aniso_U_12
Ni 0.0628(6) 0.0628(6) 0.0307(6) 0.0010(4) 0.0010(4) -0.0100(7)
C1 0.122(9) 0.113(8) 0.085(6) 0.028(6) 0.025(6) 0.042(6)
C2 0.094(7) 0.095(7) 0.062(4) 0.023(4) 0.012(4) 0.008(5)
C3 0.059(5) 0.074(5) 0.049(3) 0.013(4) 0.011(3) -0.007(3)
C4 0.067(5) 0.071(5) 0.044(3) 0.010(3) 0.000(3) -0.007(3)
C5 0.076(5) 0.080(5) 0.034(3) 0.003(3) 0.006(3) -0.009(3)
C6 0.106(7) 0.097(6) 0.039(4) 0.004(4) 0.002(4) 0.001(5)
C7 0.120(8) 0.119(7) 0.041(4) 0.001(4) 0.008(4) 0.018(5)
C8 0.100(7) 0.109(7) 0.042(4) -0.009(4) 0.013(4) 0.003(5)
C9 0.081(5) 0.084(5) 0.043(3) -0.007(3) -0.002(3) -0.005(4)
C10 0.071(5) 0.071(4) 0.037(3) -0.005(3) 0.005(3) -0.017(3)
C11 0.089(6) 0.080(5) 0.046(4) -0.020(3) 0.000(4) -0.007(4)
C12 0.100(6) 0.072(5) 0.063(5) -0.011(4) -0.022(4) -0.011(4)
C13 0.114(7) 0.069(5) 0.093(6) -0.010(5) -0.036(5) -0.002(4)
C14 0.100(7) 0.079(6) 0.126(7) 0.004(5) -0.029(5) -0.007(5)
C15 0.124(7) 0.086(6) 0.099(7) 0.013(5) -0.032(5) -0.011(5)
C16 0.113(6) 0.085(5) 0.119(8) 0.009(5) -0.027(6) -0.043(4)
C17 0.113(6) 0.081(5) 0.076(5) 0.004(4) -0.035(5) -0.026(4)
C18 0.103(6) 0.093(6) 0.051(4) -0.005(4) -0.004(4) -0.025(4)
C19 0.099(5) 0.097(6) 0.053(4) -0.011(4) -0.006(4) -0.033(4)
C20 0.085(6) 0.126(8) 0.064(5) -0.014(5) -0.004(4) -0.022(5)
C21 0.083(6) 0.156(10) 0.077(5) -0.022(6) -0.008(5) -0.008(6)
C22 0.099(7) 0.168(10) 0.091(6) -0.030(6) 0.003(5) -0.038(6)
C23 0.112(7) 0.129(8) 0.064(5) -0.024(4) 0.007(4) -0.064(5)
C24 0.124(7) 0.119(7) 0.048(4) -0.010(4) 0.002(4) -0.048(5)
C25 0.190(10) 0.168(11) 0.065(5) 0.014(6) 0.019(6) -0.070(8)
C26 0.144(8) 0.174(11) 0.081(5) -0.020(6) 0.028(6) -0.082(6)
C27 0.169(9) 0.31(2) 0.100(9) -0.030(11) 0.055(9) -0.126(12)
C28 0.116(8) 0.096(7) 0.180(9) -0.026(8) -0.025(7) 0.007(6)
C29 0.141(10) 0.169(13) 0.168(9) -0.043(11) -0.007(9) 0.045(10)
C30 0.111(9) 0.269(18) 0.257(15) -0.086(15) 0.013(12) 0.045(11)
C31 0.122(9) 0.34(2) 0.37(3) -0.07(2) 0.004(16) 0.025(14)
C32 0.153(13) 0.40(3) 0.33(3) 0.06(3) 0.101(19) 0.101(18)
C33 0.149(13) 0.54(5) 0.38(3) 0.08(3) 0.07(2) 0.09(2)
C34 0.178(11) 0.109(7) 0.150(11) 0.036(7) -0.065(8) -0.027(7)
C35 0.246(15) 0.162(10) 0.200(13) 0.098(9) -0.138(11) -0.093(10)
C36 0.32(2) 0.176(13) 0.243(17) 0.093(13) -0.173(15) -0.047(12)
C37 0.31(3) 0.196(16) 0.30(2) 0.070(15) -0.165(17) -0.054(13)
C38 0.37(3) 0.196(19) 0.28(2) 0.067(16) -0.13(2) -0.028(16)
C39 0.30(3) 0.25(2) 0.24(2) 0.052(16) -0.072(19) -0.126(16)
N1 0.069(4) 0.058(4) 0.039(3) 0.008(3) 0.000(3) -0.009(3)
N2 0.080(4) 0.079(4) 0.045(3) -0.010(3) -0.010(3) -0.003(3)
N3 0.116(5) 0.098(5) 0.046(4) 0.007(4) -0.013(3) -0.034(4)
O1 0.069(3) 0.070(3) 0.029(2) 0.000(2) 0.003(2) -0.008(2)
O2 0.117(5) 0.094(4) 0.066(3) -0.016(3) 0.007(3) 0.010(4)
O3 0.113(5) 0.113(5) 0.057(3) -0.012(3) -0.015(3) -0.012(4)
O4 0.162(6) 0.118(5) 0.061(3) 0.002(3) 0.004(4) -0.048(4)

loop_
_atom_type_symbol
_atom_type_description
_atom_type_scat_dispersion_real
_atom_type_scat_dispersion_imag
_atom_type_scat_source
C C 0.0033 0.0016 'International Tables Vol C Tables 4.2.6.8 and 6.1.1.4'
H H 0.0000 0.0000 'International Tables Vol C Tables 4.2.6.8 and 6.1.1.4'
N N 0.0061 0.0033 'International Tables Vol C Tables 4.2.6.8 and 6.1.1.4'
O O 0.0106 0.0060 'International Tables Vol C Tables 4.2.6.8 and 6.1.1.4'
Ni Ni 0.3393 1.1124 'International Tables Vol C Tables 4.2.6.8 and 6.1.1.4'

loop_
_geom_angle_atom_site_label_1
_geom_angle_atom_site_label_2
_geom_angle_atom_site_label_3
_geom_angle
_geom_angle_site_symmetry_1
_geom_angle_site_symmetry_3
O1 Ni O1 85.1(3) 8_774 .
O1 Ni N1 94.8(2) 8_774 8_774
O1 Ni N1 175.7(3) . 8_774
O1 Ni N1 175.7(3) 8_774 .
O1 Ni N1 94.8(2) . .
N1 Ni N1 85.5(4) 8_774 .
C1 C1 C2 120.8(5) 8_774 .
C1 C2 C3 118.8(7) . .
C3 C3 C2 120.2(5) 8_774 .
C3 C3 N1 113.6(3) 8_774 .
C2 C3 N1 126.1(6) . .
N1 C4 C5 125.2(7) . .
C10 C5 C6 120.3(8) . .
C10 C5 C4 122.7(6) . .
C6 C5 C4 116.9(8) . .
C7 C6 C5 120.4(9) . .
C6 C7 C8 120.6(8) . .
C7 C8 C9 122.4(8) . .
C8 C9 C10 118.1(8) . .
C8 C9 C11 116.2(7) . .
C10 C9 C11 125.7(6) . .
O1 C10 C5 123.0(7) . .
O1 C10 C9 119.1(7) . .
C5 C10 C9 118.0(6) . .
O2 C11 N2 121.0(8) . .
O2 C11 C9 121.0(7) . .
N2 C11 C9 118.0(7) . .
C17 C12 N2 119.9(10) . .
C17 C12 C13 118.6(10) . .
N2 C12 C13 121.5(9) . .
C14 C13 C12 123.1(11) . .
C13 C14 C15 118.7(12) . .
C13 C14 C28 121.1(12) . .
C15 C14 C28 120.2(11) . .
C14 C15 C16 120.0(10) . .
C14 C15 C34 123.6(13) . .
C16 C15 C34 116.2(12) . .
C17 C16 C15 120.1(11) . .
C12 C17 C16 119.3(12) . .
C12 C17 N3 119.9(9) . .
C16 C17 N3 120.7(10) . .
O3 C18 N3 121.8(10) . .
O3 C18 C19 120.8(9) . .
N3 C18 C19 117.3(7) . .
C24 C19 C20 116.4(11) . .
C24 C19 C18 123.9(10) . .
C20 C19 C18 119.7(8) . .
C21 C20 C19 125.2(9) . .
C20 C21 C22 118.0(12) . .
C23 C22 C21 120.3(13) . .
C22 C23 C24 118.7(10) . .
C22 C23 C26 132.8(13) . .
C24 C23 C26 108.4(12) . .
C19 C24 O4 126.2(12) . .
C19 C24 C23 121.4(11) . .
O4 C24 C23 112.4(8) . .
O4 C25 C26 105.3(9) . .
C23 C26 C27 110.1(11) . .
C23 C26 C25 103.8(10) . .
C27 C26 C25 115.1(13) . .
C14 C28 C29 113.8(11) . .
C30 C29 C28 111.7(14) . .
C31 C30 C29 120(2) . .
C30 C31 C32 112(2) . .
C33 C32 C31 105(3) . .
C35 C34 C15 115.2(11) . .
C34 C35 C36 112.8(13) . .
C35 C36 C37 110.7(19) . .
C38 C37 C36 118(2) . .
C37 C38 C39 126(2) . .
C4 N1 C3 120.4(6) . .
C4 N1 Ni 125.9(6) . .
C3 N1 Ni 113.6(4) . .
C11 N2 C12 124.2(7) . .
C18 N3 C17 124.5(7) . .
C10 O1 Ni 127.7(5) . .
C24 O4 C25 109.6(10) . .

loop_
_geom_bond_atom_site_label_1
_geom_bond_atom_site_label_2
_geom_bond_distance
_geom_bond_site_symmetry_2
Ni O1 1.857(4) 8_774
Ni O1 1.857(4) .
Ni N1 1.854(6) 8_774
Ni N1 1.854(6) .
C1 C1 1.345(18) 8_774
C1 C2 1.378(13) .
C2 C3 1.383(12) .
C3 C3 1.370(13) 8_774
C3 N1 1.431(10) .
C4 N1 1.318(8) .
C4 C5 1.412(11) .
C5 C10 1.408(11) .
C5 C6 1.413(10) .
C6 C7 1.360(12) .
C7 C8 1.362(13) .
C8 C9 1.395(10) .
C9 C10 1.449(11) .
C9 C11 1.457(12) .
C10 O1 1.328(8) .
C11 O2 1.240(9) .
C11 N2 1.371(10) .
C12 C17 1.352(13) .
C12 N2 1.392(11) .
C12 C13 1.396(15) .
C13 C14 1.329(14) .
C14 C15 1.337(15) .
C14 C28 1.531(16) .
C15 C16 1.420(15) .
C15 C34 1.517(16) .
C16 C17 1.362(14) .
C17 N3 1.491(13) .
C18 O3 1.208(9) .
C18 N3 1.382(12) .
C18 C19 1.524(14) .
C19 C24 1.322(13) .
C19 C20 1.377(14) .
C20 C21 1.352(15) .
C21 C22 1.380(14) .
C22 C23 1.348(17) .
C23 C24 1.458(16) .
C23 C26 1.503(15) .
C24 O4 1.363(13) .
C25 O4 1.512(14) .
C25 C26 1.58(2) .
C26 C27 1.572(17) .
C28 C29 1.688(18) .
C29 C30 1.51(2) .
C30 C31 1.39(2) .
C31 C32 1.77(3) .
C32 C33 1.54(3) .
C34 C35 1.506(16) .
C35 C36 1.55(2) .
C36 C37 1.71(4) .
C37 C38 1.47(3) .
C38 C39 1.85(3) .

loop_
_geom_hbond_atom_site_label_D
_geom_hbond_atom_site_label_H
_geom_hbond_atom_site_label_A
_geom_hbond_distance_DH
_geom_hbond_distance_HA
_geom_hbond_distance_DA
_geom_hbond_angle_DHA
N2 H2B O1 0.88 1.98 2.657(8) 133.0
N3 H3A O4 0.88 2.15 2.785(11) 128.2

loop_
_geom_torsion_atom_site_label_1
_geom_torsion_atom_site_label_2
_geom_torsion_atom_site_label_3
_geom_torsion_atom_site_label_4
_geom_torsion
_geom_torsion_site_symmetry_1
_geom_torsion_site_symmetry_4
C1 C1 C2 C3 -6(2) 8_774 .
C1 C2 C3 C3 0.4(16) . 8_774
C1 C2 C3 N1 -175.7(10) . .
N1 C4 C5 C10 0.8(12) . .
N1 C4 C5 C6 -177.2(7) . .
C10 C5 C6 C7 -1.6(14) . .
C4 C5 C6 C7 176.5(8) . .
C5 C6 C7 C8 1.0(15) . .
C6 C7 C8 C9 -3.3(16) . .
C7 C8 C9 C10 5.8(14) . .
C7 C8 C9 C11 -173.0(9) . .
C6 C5 C10 O1 -176.0(8) . .
C4 C5 C10 O1 6.1(11) . .
C6 C5 C10 C9 4.1(11) . .
C4 C5 C10 C9 -173.8(7) . .
C8 C9 C10 O1 174.0(7) . .
C11 C9 C10 O1 -7.3(12) . .
C8 C9 C10 C5 -6.1(11) . .
C11 C9 C10 C5 172.6(8) . .
C8 C9 C11 O2 2.8(13) . .
C10 C9 C11 O2 -175.9(8) . .
C8 C9 C11 N2 -179.2(8) . .
C10 C9 C11 N2 2.0(13) . .
C17 C12 C13 C14 -2.9(14) . .
N2 C12 C13 C14 177.9(9) . .
C12 C13 C14 C15 3.8(15) . .
C12 C13 C14 C28 -175.4(9) . .
C13 C14 C15 C16 -3.6(16) . .
C28 C14 C15 C16 175.6(10) . .
C13 C14 C15 C34 -179.1(10) . .
C28 C14 C15 C34 0.1(17) . .
C14 C15 C16 C17 2.6(17) . .
C34 C15 C16 C17 178.4(10) . .
N2 C12 C17 C16 -179.1(8) . .
C13 C12 C17 C16 1.7(13) . .
N2 C12 C17 N3 -1.4(12) . .
C13 C12 C17 N3 179.4(7) . .
C15 C16 C17 C12 -1.6(15) . .
C15 C16 C17 N3 -179.3(9) . .
O3 C18 C19 C24 -160.0(9) . .
N3 C18 C19 C24 24.5(12) . .
O3 C18 C19 C20 20.2(12) . .
N3 C18 C19 C20 -155.3(8) . .
C24 C19 C20 C21 1.3(14) . .
C18 C19 C20 C21 -178.9(9) . .
C19 C20 C21 C22 -0.5(16) . .
C20 C21 C22 C23 0.0(17) . .
C21 C22 C23 C24 -0.3(16) . .
C21 C22 C23 C26 176.1(11) . .
C20 C19 C24 O4 179.7(9) . .
C18 C19 C24 O4 -0.1(15) . .
C20 C19 C24 C23 -1.6(13) . .
C18 C19 C24 C23 178.6(8) . .
C22 C23 C24 C19 1.2(15) . .
C26 C23 C24 C19 -176.0(9) . .
C22 C23 C24 O4 -179.9(9) . .
C26 C23 C24 O4 2.9(11) . .
C22 C23 C26 C27 -59.1(19) . .
C24 C23 C26 C27 117.5(13) . .
C22 C23 C26 C25 177.3(12) . .
C24 C23 C26 C25 -6.1(12) . .
O4 C25 C26 C23 7.0(12) . .
O4 C25 C26 C27 -113.3(11) . .
C13 C14 C28 C29 47.2(15) . .
C15 C14 C28 C29 -132.1(13) . .
C14 C28 C29 C30 171.5(13) . .
C28 C29 C30 C31 69(3) . .
C29 C30 C31 C32 -179.1(19) . .
C30 C31 C32 C33 -170(3) . .
C14 C15 C34 C35 -78.3(18) . .
C16 C15 C34 C35 106.0(16) . .
C15 C34 C35 C36 166.3(18) . .
C34 C35 C36 C37 -74(2) . .
C35 C36 C37 C38 -164(2) . .
C36 C37 C38 C39 -169(2) . .
C5 C4 N1 C3 176.7(7) . .
C5 C4 N1 Ni -8.7(11) . .
C3 C3 N1 C4 178.9(9) 8_774 .
C2 C3 N1 C4 -4.8(12) . .
C3 C3 N1 Ni 3.7(12) 8_774 .
C2 C3 N1 Ni 180.0(7) . .
O1 Ni N1 C4 -81(3) 8_774 .
O1 Ni N1 C4 8.1(6) . .
N1 Ni N1 C4 -176.2(8) 8_774 .
O1 Ni N1 C3 94(3) 8_774 .
O1 Ni N1 C3 -177.0(5) . .
N1 Ni N1 C3 -1.3(4) 8_774 .
O2 C11 N2 C12 13.8(13) . .
C9 C11 N2 C12 -164.2(8) . .
C17 C12 N2 C11 136.6(9) . .
C13 C12 N2 C11 -44.3(12) . .
O3 C18 N3 C17 1.0(13) . .
C19 C18 N3 C17 176.5(8) . .
C12 C17 N3 C18 -57.5(12) . .
C16 C17 N3 C18 120.1(10) . .
C5 C10 O1 Ni -4.5(10) . .
C9 C10 O1 Ni 175.4(5) . .
O1 Ni O1 C10 173.9(7) 8_774 .
N1 Ni O1 C10 -96(3) 8_774 .
N1 Ni O1 C10 -1.8(6) . .
C19 C24 O4 C25 -179.2(10) . .
C23 C24 O4 C25 2.0(11) . .
C26 C25 O4 C24 -5.7(12) . .
